data_7007514
loop_
_publ_author_name
'Copsey, May C.'
'Chivers, Tristram'

_publ_section_title
;
 Zinc complexes of anionic NPPN and NP(S)PN ligands and rearrangement
 to the isomeric NPNP and NP(S)NP ligands in mercury complexes.
;
_journal_issue 34
_journal_name_full 'Dalton transactions (Cambridge, England : 2003)'
_journal_page_first 4114
_journal_page_last 4123
_journal_paper_doi 10.1039/b606527a
_journal_year 2006
_chemical_formula_moiety 'C80 H106 Hg N4 P4 S2'
_chemical_formula_sum 'C80 H106 Hg N4 P4 S2'
_chemical_formula_weight 1512.28
_chemical_name_systematic
;
?
;
_space_group_IT_number 15
_symmetry_cell_setting monoclinic
_symmetry_space_group_name_Hall '-C 2yc'
_symmetry_space_group_name_H-M 'C 1 2/c 1'
_atom_sites_solution_hydrogens geom
_atom_sites_solution_primary direct
_atom_sites_solution_secondary difmap
_audit_creation_method SHELXL-97
_cell_angle_alpha 90.00
_cell_angle_beta 115.03(3)
_cell_angle_gamma 90.00
_cell_formula_units_Z 8
_cell_length_a 48.827(10)
_cell_length_b 17.090(3)
_cell_length_c 24.266(5)
_cell_measurement_temperature 173(2)
_cell_volume 18347(8)
_computing_cell_refinement 'Nonius DENZO'
_computing_data_collection 'Nonius COLLECT'
_computing_data_reduction 'Nonius DENZO'
_computing_molecular_graphics 'Bruker SHELXTL'
_computing_publication_material 'Bruker SHELXTL'
_computing_structure_refinement 'SHELXL-97 (Sheldrick, 1997)'
_computing_structure_solution 'SHELXS-97 (Sheldrick, 1990)'
_diffrn_ambient_temperature 173(2)
_diffrn_measured_fraction_theta_full 0.997
_diffrn_measured_fraction_theta_max 0.997
_diffrn_measurement_device_type 'Nonius Kappa CCD'
_diffrn_measurement_method 'phi/omega scans'
_diffrn_radiation_monochromator graphite
_diffrn_radiation_source 'fine-focus sealed tube'
_diffrn_radiation_type MoK\a
_diffrn_radiation_wavelength 0.71073
_diffrn_reflns_av_R_equivalents 0.0301
_diffrn_reflns_av_sigmaI/netI 0.0437
_diffrn_reflns_limit_h_max 58
_diffrn_reflns_limit_h_min -57
_diffrn_reflns_limit_k_max 20
_diffrn_reflns_limit_k_min -20
_diffrn_reflns_limit_l_max 28
_diffrn_reflns_limit_l_min -28
_diffrn_reflns_number 30879
_diffrn_reflns_theta_full 25.03
_diffrn_reflns_theta_max 25.03
_diffrn_reflns_theta_min 2.85
_exptl_absorpt_coefficient_mu 1.830
_exptl_absorpt_correction_T_max 0.8674
_exptl_absorpt_correction_T_min 0.8103
_exptl_absorpt_correction_type integration
_exptl_absorpt_process_details 'SCALEPACK (Otwinowski and Minor 1997)'
_exptl_crystal_colour colourless
_exptl_crystal_density_diffrn 1.095
_exptl_crystal_density_method 'not measured'
_exptl_crystal_description block
_exptl_crystal_F_000 6288
_exptl_crystal_size_max 0.12
_exptl_crystal_size_mid 0.10
_exptl_crystal_size_min 0.08
_refine_diff_density_max 0.790
_refine_diff_density_min -1.352
_refine_diff_density_rms 0.091
_refine_ls_extinction_method none
_refine_ls_goodness_of_fit_ref 1.110
_refine_ls_hydrogen_treatment constr
_refine_ls_matrix_type full
_refine_ls_number_parameters 668
_refine_ls_number_reflns 16161
_refine_ls_number_restraints 19
_refine_ls_restrained_S_all 1.117
_refine_ls_R_factor_all 0.0729
_refine_ls_R_factor_gt 0.0560
_refine_ls_shift/su_max 0.002
_refine_ls_shift/su_mean 0.000
_refine_ls_structure_factor_coef Fsqd
_refine_ls_weighting_details 'calc w=1/[\s^2^(Fo^2^)+(0.0935P)^2^+27.5784P] where P=(Fo^2^+2Fc^2^)/3'
_refine_ls_weighting_scheme calc
_refine_ls_wR_factor_gt 0.1607
_refine_ls_wR_factor_ref 0.1695
_reflns_number_gt 11981
_reflns_number_total 16161
_reflns_threshold_expression >2sigma(I)
_cod_data_source_file b606527a.txt
_cod_data_source_block complex9
_cod_depositor_comments
;
The following automatic conversions were performed:
'_symmetry_cell_setting' value 'Monoclinic' changed to 'monoclinic'
according to '/home/saulius/struct/CIF-dictionaries/cif_core.dic'
dictionary named 'cif_core.dic' version 2.4.1 from 2010-06-29.

Automatic conversion script
Id: cif_fix_enum 1527 2010-12-29 10:47:43Z saulius 
;
_cod_original_sg_symbol_Hall -C2yc
_cod_original_sg_symbol_H-M C2/c
_cod_database_code 7007514

loop_
_symmetry_equiv_pos_as_xyz
'x, y, z'
'-x, y, -z+1/2'
'x+1/2, y+1/2, z'
'-x+1/2, y+1/2, -z+1/2'
'-x, -y, -z'
'x, -y, z-1/2'
'-x+1/2, -y+1/2, -z'
'x+1/2, -y+1/2, z-1/2'

loop_
_atom_site_label
_atom_site_type_symbol
_atom_site_fract_x
_atom_site_fract_y
_atom_site_fract_z
_atom_site_U_iso_or_equiv
_atom_site_adp_type
_atom_site_occupancy
_atom_site_symmetry_multiplicity
_atom_site_calc_flag
_atom_site_refinement_flags
_atom_site_disorder_assembly
_atom_site_disorder_group
Hg1 Hg 0.350916(5) 0.583157(14) 0.808753(10) 0.05411(11) Uani 1 1 d . . .
N1 N 0.24214(11) 0.5666(3) 0.6830(2) 0.0579(12) Uani 1 1 d . . .
N2 N 0.29218(10) 0.5348(3) 0.67823(18) 0.0456(10) Uani 1 1 d . . .
P1 P 0.27464(3) 0.55031(8) 0.72623(6) 0.0445(3) Uani 1 1 d . A .
P2 P 0.32921(3) 0.51800(9) 0.70827(6) 0.0500(3) Uani 1 1 d D C .
S1 S 0.29821(3) 0.63069(8) 0.79011(6) 0.0481(3) Uani 1 1 d . A .
C1 C 0.27652(17) 0.4559(3) 0.7595(3) 0.042(3) Uiso 0.60 1 d PG A 1
C2 C 0.25761(16) 0.3968(4) 0.7245(3) 0.054(2) Uiso 0.60 1 d PG A 1
H2 H 0.2422 0.4084 0.6854 0.064 Uiso 0.60 1 calc PR A 1
C3 C 0.26132(18) 0.3206(3) 0.7466(4) 0.071(3) Uiso 0.60 1 d PG A 1
H3 H 0.2484 0.2802 0.7227 0.085 Uiso 0.60 1 calc PR A 1
C4 C 0.2839(2) 0.3036(3) 0.8038(4) 0.074(4) Uiso 0.60 1 d PG A 1
H4 H 0.2865 0.2516 0.8189 0.089 Uiso 0.60 1 calc PR A 1
C5 C 0.30285(17) 0.3628(5) 0.8388(3) 0.082(4) Uiso 0.60 1 d PG A 1
H5 H 0.3183 0.3511 0.8778 0.098 Uiso 0.60 1 calc PR A 1
C6 C 0.29914(16) 0.4389(4) 0.8167(3) 0.054(3) Uiso 0.60 1 d PG A 1
H6 H 0.3121 0.4793 0.8406 0.064 Uiso 0.60 1 calc PR A 1
C1A C 0.2854(4) 0.4572(9) 0.7744(9) 0.050(4) Uiso 0.40 1 d P A 2
C2A C 0.2720(4) 0.3903(11) 0.7444(9) 0.073(5) Uiso 0.40 1 d P A 2
H2A H 0.2589 0.3938 0.7023 0.087 Uiso 0.40 1 calc PR A 2
C3A C 0.2768(4) 0.3115(10) 0.7745(9) 0.059(4) Uiso 0.40 1 d P A 2
H3A H 0.2675 0.2641 0.7552 0.071 Uiso 0.40 1 calc PR A 2
C4A C 0.2964(5) 0.3186(13) 0.8328(10) 0.082(5) Uiso 0.40 1 d P A 2
H4A H 0.3047 0.2707 0.8526 0.099 Uiso 0.40 1 calc PR A 2
C5A C 0.3061(4) 0.3823(11) 0.8676(9) 0.073(5) Uiso 0.40 1 d P A 2
H5A H 0.3159 0.3789 0.9107 0.088 Uiso 0.40 1 calc PR A 2
C6A C 0.3010(3) 0.4544(10) 0.8374(8) 0.051(3) Uiso 0.40 1 d P A 2
H6A H 0.3081 0.5013 0.8600 0.062 Uiso 0.40 1 calc PR A 2
C7 C 0.21519(12) 0.5888(3) 0.6831(3) 0.0482(13) Uani 1 1 d . B .
C8 C 0.19186(13) 0.6062(4) 0.6259(3) 0.0586(15) Uani 1 1 d . . .
C9 C 0.16430(14) 0.6260(4) 0.6221(3) 0.0699(17) Uani 1 1 d . B .
H9 H 0.1484 0.6366 0.5833 0.084 Uiso 1 1 calc R . .
C10 C 0.15874(16) 0.6312(5) 0.6729(4) 0.081(2) Uani 1 1 d . . .
H10 H 0.1394 0.6468 0.6694 0.098 Uiso 1 1 calc R B .
C11 C 0.18141(16) 0.6135(5) 0.7287(3) 0.0761(19) Uani 1 1 d . B .
H11 H 0.1774 0.6163 0.7637 0.091 Uiso 1 1 calc R . .
C12 C 0.20915(14) 0.5922(3) 0.7352(3) 0.0549(14) Uani 1 1 d . . .
C13 C 0.23183(15) 0.5719(4) 0.7992(3) 0.0627(16) Uani 1 1 d . B .
H13 H 0.2519 0.5664 0.7975 0.075 Uiso 1 1 calc R . .
C14 C 0.23568(19) 0.6358(5) 0.8460(3) 0.089(2) Uani 1 1 d . . .
H14A H 0.2382 0.6865 0.8300 0.134 Uiso 1 1 calc R B .
H14B H 0.2535 0.6244 0.8837 0.134 Uiso 1 1 calc R . .
H14C H 0.2177 0.6373 0.8544 0.134 Uiso 1 1 calc R . .
C15 C 0.22492(18) 0.4914(5) 0.8203(3) 0.082(2) Uani 1 1 d . . .
H15A H 0.2053 0.4938 0.8224 0.123 Uiso 1 1 calc R B .
H15B H 0.2408 0.4788 0.8606 0.123 Uiso 1 1 calc R . .
H15C H 0.2243 0.4509 0.7912 0.123 Uiso 1 1 calc R . .
C16 C 0.1972(3) 0.6140(9) 0.5679(6) 0.049(3) Uiso 0.50 1 d P B 1
H16 H 0.2179 0.5944 0.5769 0.059 Uiso 0.50 1 calc PR B 1
C17 C 0.1942(4) 0.6994(10) 0.5433(8) 0.078(4) Uiso 0.50 1 d P B 1
H17A H 0.1978 0.6999 0.5066 0.117 Uiso 0.50 1 calc PR B 1
H17B H 0.2091 0.7328 0.5744 0.117 Uiso 0.50 1 calc PR B 1
H17C H 0.1739 0.7191 0.5336 0.117 Uiso 0.50 1 calc PR B 1
C18 C 0.1736(4) 0.5627(12) 0.5157(9) 0.097(5) Uiso 0.50 1 d P B 1
H18A H 0.1770 0.5682 0.4789 0.145 Uiso 0.50 1 calc PR B 1
H18B H 0.1531 0.5802 0.5072 0.145 Uiso 0.50 1 calc PR B 1
H18C H 0.1760 0.5077 0.5283 0.145 Uiso 0.50 1 calc PR B 1
C16A C 0.1950(4) 0.5864(9) 0.5675(7) 0.060(4) Uiso 0.50 1 d P B 2
H16A H 0.2164 0.5708 0.5789 0.072 Uiso 0.50 1 calc PR B 2
C17A C 0.1887(4) 0.6602(11) 0.5292(8) 0.086(5) Uiso 0.50 1 d P B 2
H17D H 0.1908 0.6489 0.4915 0.129 Uiso 0.50 1 calc PR B 2
H17E H 0.2031 0.7010 0.5520 0.129 Uiso 0.50 1 calc PR B 2
H17F H 0.1681 0.6783 0.5192 0.129 Uiso 0.50 1 calc PR B 2
C18A C 0.1753(4) 0.5216(10) 0.5319(7) 0.080(4) Uiso 0.50 1 d P B 2
H18D H 0.1785 0.5128 0.4951 0.119 Uiso 0.50 1 calc PR B 2
H18E H 0.1541 0.5353 0.5205 0.119 Uiso 0.50 1 calc PR B 2
H18F H 0.1803 0.4739 0.5566 0.119 Uiso 0.50 1 calc PR B 2
C19 C 0.27742(13) 0.5566(4) 0.6139(3) 0.0536(14) Uani 1 1 d . D .
C20 C 0.27896(14) 0.6337(4) 0.5967(3) 0.0607(15) Uani 1 1 d . . .
C21 C 0.26675(18) 0.6510(5) 0.5339(3) 0.084(2) Uani 1 1 d . D .
H21 H 0.2678 0.7031 0.5213 0.100 Uiso 1 1 calc R . .
C22 C 0.2535(2) 0.5948(6) 0.4911(4) 0.092(3) Uani 1 1 d . . .
H22 H 0.2455 0.6073 0.4491 0.110 Uiso 1 1 calc R D .
C23 C 0.25195(17) 0.5205(6) 0.5093(3) 0.084(2) Uani 1 1 d . D .
H23 H 0.2422 0.4821 0.4790 0.101 Uiso 1 1 calc R . .
C24 C 0.26401(14) 0.4972(4) 0.5708(3) 0.0611(15) Uani 1 1 d . . .
C25 C 0.2624(2) 0.4136(5) 0.5871(4) 0.082(2) Uani 1 1 d . D .
H25 H 0.2747 0.4070 0.6318 0.099 Uiso 1 1 calc R . .
C26 C 0.2745(2) 0.3582(5) 0.5534(4) 0.101(3) Uani 1 1 d . . .
H26A H 0.2738 0.3043 0.5666 0.151 Uiso 1 1 calc R D .
H26B H 0.2954 0.3722 0.5624 0.151 Uiso 1 1 calc R . .
H26C H 0.2620 0.3624 0.5095 0.151 Uiso 1 1 calc R . .
C27 C 0.2306(2) 0.3897(7) 0.5721(5) 0.127(4) Uani 1 1 d . . .
H27A H 0.2224 0.4225 0.5948 0.191 Uiso 1 1 calc R D .
H27B H 0.2302 0.3347 0.5832 0.191 Uiso 1 1 calc R . .
H27C H 0.2182 0.3962 0.5284 0.191 Uiso 1 1 calc R . .
C28 C 0.29284(17) 0.6994(4) 0.6410(3) 0.0692(18) Uani 1 1 d . D .
H28 H 0.3061 0.6750 0.6810 0.083 Uiso 1 1 calc R . .
C29 C 0.2694(2) 0.7470(5) 0.6508(4) 0.096(3) Uani 1 1 d . . .
H29A H 0.2565 0.7738 0.6129 0.144 Uiso 1 1 calc R D .
H29B H 0.2794 0.7859 0.6828 0.144 Uiso 1 1 calc R . .
H29C H 0.2570 0.7125 0.6631 0.144 Uiso 1 1 calc R . .
C30 C 0.3129(2) 0.7532(5) 0.6234(4) 0.105(3) Uani 1 1 d . . .
H30A H 0.3259 0.7215 0.6106 0.158 Uiso 1 1 calc R D .
H30B H 0.3255 0.7853 0.6585 0.158 Uiso 1 1 calc R . .
H30C H 0.3002 0.7873 0.5898 0.158 Uiso 1 1 calc R . .
C31 C 0.34589(17) 0.5600(5) 0.6618(3) 0.049(3) Uiso 0.60 1 d PG C 1
C32 C 0.33660(16) 0.5409(5) 0.6009(3) 0.061(2) Uiso 0.60 1 d PGD C 1
H32 H 0.3193 0.5088 0.5809 0.073 Uiso 0.60 1 calc PR C 1
C33 C 0.3526(2) 0.5685(6) 0.5693(3) 0.124(8) Uiso 0.60 1 d PG C 1
H33 H 0.3463 0.5554 0.5277 0.149 Uiso 0.60 1 calc PR C 1
C34 C 0.3780(2) 0.6154(7) 0.5987(4) 0.112(5) Uiso 0.60 1 d PG C 1
H34 H 0.3889 0.6343 0.5771 0.135 Uiso 0.60 1 calc PR C 1
C35 C 0.38724(18) 0.6346(6) 0.6596(4) 0.102(4) Uiso 0.60 1 d PG C 1
H35 H 0.4045 0.6666 0.6796 0.122 Uiso 0.60 1 calc PR C 1
C36 C 0.37121(19) 0.6069(6) 0.6912(3) 0.089(4) Uiso 0.60 1 d PG C 1
H36 H 0.3776 0.6200 0.7328 0.106 Uiso 0.60 1 calc PR C 1
C37 C 0.3313(3) 0.4066(7) 0.7062(6) 0.066(3) Uiso 0.60 1 d P C 1
H37A H 0.3175 0.3833 0.7222 0.080 Uiso 0.60 1 calc PR C 1
H37B H 0.3248 0.3887 0.6638 0.080 Uiso 0.60 1 calc PR C 1
C38 C 0.3623(3) 0.3814(7) 0.7433(6) 0.073(3) Uiso 0.60 1 d P C 1
H38A H 0.3679 0.3953 0.7863 0.088 Uiso 0.60 1 calc PR C 1
H38B H 0.3762 0.4096 0.7300 0.088 Uiso 0.60 1 calc PR C 1
C39 C 0.3663(4) 0.2916(10) 0.7385(7) 0.097(4) Uiso 0.60 1 d P C 1
H39A H 0.3520 0.2636 0.7508 0.117 Uiso 0.60 1 calc PR C 1
H39B H 0.3611 0.2780 0.6955 0.117 Uiso 0.60 1 calc PR C 1
C40 C 0.3960(4) 0.2660(12) 0.7751(9) 0.135(6) Uiso 0.60 1 d P C 1
H40A H 0.3974 0.2095 0.7700 0.202 Uiso 0.60 1 calc PR C 1
H40B H 0.4010 0.2776 0.8178 0.202 Uiso 0.60 1 calc PR C 1
H40C H 0.4102 0.2932 0.7628 0.202 Uiso 0.60 1 calc PR C 1
C31A C 0.3427(5) 0.5445(17) 0.6503(10) 0.089(8) Uiso 0.20 1 d PD C 2
H31A H 0.3384 0.5012 0.6208 0.107 Uiso 0.20 1 calc PR C 2
H31B H 0.3318 0.5915 0.6280 0.107 Uiso 0.20 1 calc PR C 2
C32A C 0.3736(4) 0.5594(11) 0.6772(8) 0.072(4) Uiso 0.20 1 d PD C 2
H32A H 0.3847 0.5118 0.6980 0.087 Uiso 0.20 1 calc PR C 2
H32B H 0.3782 0.6015 0.7079 0.087 Uiso 0.20 1 calc PR C 2
C33A C 0.3835(5) 0.5848(14) 0.6270(11) 0.110(8) Uiso 0.20 1 d PD C 2
H33A H 0.3958 0.5436 0.6195 0.132 Uiso 0.20 1 calc PR C 2
H33B H 0.3953 0.6339 0.6382 0.132 Uiso 0.20 1 calc PR C 2
C34A C 0.3529(6) 0.597(2) 0.5701(11) 0.054(7) Uiso 0.20 1 d PD C 2
H34A H 0.3569 0.6121 0.5353 0.081 Uiso 0.20 1 calc PR C 2
H34B H 0.3412 0.6380 0.5785 0.081 Uiso 0.20 1 calc PR C 2
H34C H 0.3414 0.5479 0.5607 0.081 Uiso 0.20 1 calc PR C 2
C37A C 0.3403(3) 0.4205(7) 0.7142(6) 0.063(5) Uiso 0.40 1 d PG C 2
C38A C 0.3446(3) 0.3795(8) 0.7667(5) 0.091(6) Uiso 0.40 1 d PG C 2
H38C H 0.3418 0.4051 0.7987 0.110 Uiso 0.40 1 calc PR C 2
C39A C 0.3530(4) 0.3012(8) 0.7724(6) 0.122(8) Uiso 0.40 1 d PG C 2
H39C H 0.3560 0.2733 0.8084 0.147 Uiso 0.40 1 calc PR C 2
C40B C 0.3571(4) 0.2638(7) 0.7256(8) 0.098(7) Uiso 0.40 1 d PG C 2
H40D H 0.3629 0.2103 0.7295 0.118 Uiso 0.40 1 calc PR C 2
C41B C 0.3528(4) 0.3048(9) 0.6730(6) 0.116(8) Uiso 0.40 1 d PG C 2
H41B H 0.3556 0.2792 0.6410 0.139 Uiso 0.40 1 calc PR C 2
C42B C 0.3443(4) 0.3831(9) 0.6673(5) 0.106(7) Uiso 0.40 1 d PG C 2
H42B H 0.3414 0.4110 0.6314 0.127 Uiso 0.40 1 calc PR C 2
C31B C 0.3427(5) 0.5445(17) 0.6503(10) 0.089(8) Uiso 0.20 1 d P C 3
H31C H 0.3384 0.5012 0.6208 0.107 Uiso 0.20 1 calc PR C 3
H31D H 0.3318 0.5915 0.6280 0.107 Uiso 0.20 1 calc PR C 3
C32B C 0.3736(4) 0.5594(11) 0.6772(8) 0.072(4) Uiso 0.20 1 d P C 3
H32C H 0.3847 0.5118 0.6980 0.087 Uiso 0.20 1 calc PR C 3
H32D H 0.3782 0.6015 0.7079 0.087 Uiso 0.20 1 calc PR C 3
C33B C 0.3835(5) 0.5848(14) 0.6270(11) 0.110(8) Uiso 0.20 1 d P C 3
H33C H 0.4056 0.5774 0.6428 0.132 Uiso 0.20 1 calc PR C 3
H33D H 0.3739 0.5489 0.5919 0.132 Uiso 0.20 1 calc PR C 3
C34B C 0.3764(6) 0.6652(17) 0.6046(12) 0.051(6) Uiso 0.20 1 d P C 3
H34D H 0.3852 0.6759 0.5758 0.076 Uiso 0.20 1 calc PR C 3
H34E H 0.3849 0.7017 0.6389 0.076 Uiso 0.20 1 calc PR C 3
H34F H 0.3544 0.6719 0.5841 0.076 Uiso 0.20 1 calc PR C 3
S2 S 0.3699(3) 0.4925(12) 0.9044(6) 0.059(2) Uani 0.60 1 d P D 1
P3 P 0.4072(2) 0.5430(5) 0.9522(5) 0.0513(15) Uani 0.60 1 d P D 1
C41 C 0.43133(13) 0.5162(4) 0.9140(3) 0.0473(17) Uiso 0.60 1 d PG D 1
C42 C 0.42047(13) 0.4754(5) 0.8593(3) 0.076(3) Uiso 0.60 1 d PG D 1
H42 H 0.3997 0.4613 0.8397 0.091 Uiso 0.60 1 calc PR D 1
C43 C 0.43997(18) 0.4551(5) 0.8333(3) 0.085(4) Uiso 0.60 1 d PG D 1
H43 H 0.4326 0.4272 0.7960 0.102 Uiso 0.60 1 calc PR D 1
C44 C 0.47033(16) 0.4757(6) 0.8620(3) 0.082(3) Uiso 0.60 1 d PG D 1
H44 H 0.4837 0.4619 0.8442 0.099 Uiso 0.60 1 calc PR D 1
C45 C 0.48118(12) 0.5166(5) 0.9167(3) 0.076(3) Uiso 0.60 1 d PG D 1
H45 H 0.5019 0.5306 0.9362 0.091 Uiso 0.60 1 calc PR D 1
C46 C 0.46168(14) 0.5368(4) 0.9427(3) 0.056(2) Uiso 0.60 1 d PG D 1
H46 H 0.4691 0.5647 0.9800 0.067 Uiso 0.60 1 calc PR D 1
N3 N 0.4219(2) 0.5266(6) 1.0202(4) 0.056(2) Uiso 0.60 1 d P D 1
C47 C 0.4350(2) 0.4705(8) 1.0641(4) 0.049(2) Uiso 0.60 1 d P D 1
C48 C 0.4372(3) 0.3912(8) 1.0512(6) 0.064(3) Uiso 0.60 1 d P D 1
C49 C 0.4515(3) 0.3369(8) 1.1001(6) 0.074(3) Uiso 0.60 1 d P D 1
H49 H 0.4540 0.2839 1.0913 0.088 Uiso 0.60 1 calc PR D 1
C50 C 0.4617(3) 0.3609(9) 1.1595(7) 0.085(4) Uiso 0.60 1 d P D 1
H50 H 0.4704 0.3242 1.1917 0.101 Uiso 0.60 1 calc PR D 1
C51 C 0.4590(3) 0.4423(9) 1.1729(5) 0.065(3) Uiso 0.60 1 d P D 1
H51 H 0.4675 0.4610 1.2136 0.078 Uiso 0.60 1 calc PR D 1
C52 C 0.4439(3) 0.4915(8) 1.1252(5) 0.066(3) Uiso 0.60 1 d P D 1
C53 C 0.4390(3) 0.5729(8) 1.1413(6) 0.068(3) Uiso 0.60 1 d P D 1
H53 H 0.4353 0.6069 1.1054 0.081 Uiso 0.60 1 calc PR D 1
C54 C 0.4098(3) 0.5752(8) 1.1532(7) 0.086(4) Uiso 0.60 1 d P D 1
H54A H 0.4062 0.6289 1.1629 0.129 Uiso 0.60 1 calc PR D 1
H54B H 0.4124 0.5408 1.1873 0.129 Uiso 0.60 1 calc PR D 1
H54C H 0.3924 0.5575 1.1166 0.129 Uiso 0.60 1 calc PR D 1
C55 C 0.4634(3) 0.6104(10) 1.1960(7) 0.097(4) Uiso 0.60 1 d P D 1
H55A H 0.4573 0.6636 1.2007 0.146 Uiso 0.60 1 calc PR D 1
H55B H 0.4822 0.6123 1.1904 0.146 Uiso 0.60 1 calc PR D 1
H55C H 0.4667 0.5797 1.2323 0.146 Uiso 0.60 1 calc PR D 1
C56 C 0.4259(3) 0.3546(9) 0.9874(6) 0.066(3) Uiso 0.60 1 d P D 1
H56 H 0.4171 0.3985 0.9578 0.079 Uiso 0.60 1 calc PR D 1
C57 C 0.4007(3) 0.2989(10) 0.9761(7) 0.089(4) Uiso 0.60 1 d P D 1
H57A H 0.3852 0.3244 0.9853 0.133 Uiso 0.60 1 calc PR D 1
H57B H 0.4084 0.2529 1.0022 0.133 Uiso 0.60 1 calc PR D 1
H57C H 0.3919 0.2828 0.9333 0.133 Uiso 0.60 1 calc PR D 1
C58 C 0.4500(3) 0.3193(8) 0.9733(6) 0.077(3) Uiso 0.60 1 d P D 1
H58A H 0.4662 0.3577 0.9814 0.116 Uiso 0.60 1 calc PR D 1
H58B H 0.4415 0.3040 0.9304 0.116 Uiso 0.60 1 calc PR D 1
H58C H 0.4582 0.2731 0.9989 0.116 Uiso 0.60 1 calc PR D 1
N4 N 0.40330(19) 0.6440(6) 0.9430(4) 0.046(2) Uiso 0.60 1 d P D 1
C59 C 0.40567(15) 0.6932(4) 0.9932(3) 0.057(2) Uiso 0.60 1 d PG D 1
C60 C 0.38037(13) 0.7040(5) 1.0048(3) 0.062(3) Uiso 0.60 1 d PG D 1
C61 C 0.38219(15) 0.7510(5) 1.0529(4) 0.082(3) Uiso 0.60 1 d PG D 1
H61 H 0.3649 0.7584 1.0608 0.098 Uiso 0.60 1 calc PR D 1
C62 C 0.40931(18) 0.7873(5) 1.0895(3) 0.094(4) Uiso 0.60 1 d PG D 1
H62 H 0.4106 0.8195 1.1224 0.113 Uiso 0.60 1 calc PR D 1
C63 C 0.43462(14) 0.7766(5) 1.0780(3) 0.078(3) Uiso 0.60 1 d PG D 1
H63 H 0.4532 0.8014 1.1030 0.093 Uiso 0.60 1 calc PR D 1
C64 C 0.43280(13) 0.7295(5) 1.0298(3) 0.064(3) Uiso 0.60 1 d PG D 1
C65 C 0.4622(3) 0.7129(9) 1.0222(7) 0.077(3) Uiso 0.60 1 d P D 1
H65 H 0.4569 0.6820 0.9841 0.092 Uiso 0.60 1 calc PR D 1
C66 C 0.4834(3) 0.6670(9) 1.0733(6) 0.079(3) Uiso 0.60 1 d P D 1
H66A H 0.5018 0.6570 1.0675 0.119 Uiso 0.60 1 calc PR D 1
H66B H 0.4740 0.6172 1.0755 0.119 Uiso 0.60 1 calc PR D 1
H66C H 0.4886 0.6962 1.1112 0.119 Uiso 0.60 1 calc PR D 1
C67 C 0.4755(4) 0.7933(10) 1.0146(7) 0.096(4) Uiso 0.60 1 d P D 1
H67A H 0.4605 0.8211 0.9796 0.144 Uiso 0.60 1 calc PR D 1
H67B H 0.4938 0.7844 1.0082 0.144 Uiso 0.60 1 calc PR D 1
H67C H 0.4806 0.8248 1.0515 0.144 Uiso 0.60 1 calc PR D 1
C68 C 0.3504(3) 0.6642(8) 0.9694(6) 0.060(3) Uiso 0.60 1 d P D 1
H68 H 0.3505 0.6452 0.9305 0.071 Uiso 0.60 1 calc PR D 1
C69 C 0.3457(4) 0.5915(9) 1.0026(7) 0.084(4) Uiso 0.60 1 d P D 1
H69A H 0.3260 0.5680 0.9778 0.126 Uiso 0.60 1 calc PR D 1
H69B H 0.3464 0.6074 1.0420 0.126 Uiso 0.60 1 calc PR D 1
H69C H 0.3617 0.5533 1.0089 0.126 Uiso 0.60 1 calc PR D 1
C70 C 0.3251(3) 0.7241(8) 0.9526(6) 0.071(3) Uiso 0.60 1 d P D 1
H70A H 0.3056 0.6985 0.9293 0.106 Uiso 0.60 1 calc PR D 1
H70B H 0.3282 0.7656 0.9280 0.106 Uiso 0.60 1 calc PR D 1
H70C H 0.3252 0.7468 0.9898 0.106 Uiso 0.60 1 calc PR D 1
S2A S 0.3695(5) 0.505(2) 0.9046(11) 0.077(6) Uani 0.40 1 d P D 2
P3A P 0.4120(3) 0.5664(7) 0.9501(7) 0.051(2) Uani 0.40 1 d P D 2
C41A C 0.43441(19) 0.5466(6) 0.9117(4) 0.0473(17) Uiso 0.40 1 d PG D 2
C42A C 0.42351(15) 0.5100(6) 0.8553(4) 0.037(3) Uiso 0.40 1 d PG D 2
H42A H 0.4030 0.4940 0.8360 0.044 Uiso 0.40 1 calc PR D 2
C43A C 0.44265(19) 0.4969(6) 0.8271(3) 0.052(3) Uiso 0.40 1 d PG D 2
H43A H 0.4352 0.4719 0.7886 0.063 Uiso 0.40 1 calc PR D 2
C44A C 0.47269(18) 0.5203(7) 0.8553(4) 0.063(4) Uiso 0.40 1 d PG D 2
H44A H 0.4858 0.5114 0.8361 0.076 Uiso 0.40 1 calc PR D 2
C45A C 0.48360(16) 0.5569(7) 0.9118(4) 0.060(4) Uiso 0.40 1 d PG D 2
H45A H 0.5041 0.5730 0.9311 0.071 Uiso 0.40 1 calc PR D 2
C46A C 0.4645(2) 0.5701(6) 0.9399(4) 0.061(4) Uiso 0.40 1 d PG D 2
H46A H 0.4719 0.5951 0.9785 0.074 Uiso 0.40 1 calc PR D 2
N3A N 0.4270(3) 0.5618(8) 1.0202(6) 0.049(3) Uiso 0.40 1 d P D 2
C47A C 0.4393(3) 0.5117(9) 1.0693(6) 0.044(3) Uiso 0.40 1 d P D 2
C48A C 0.4429(4) 0.4258(11) 1.0616(7) 0.050(4) Uiso 0.40 1 d P D 2
C49A C 0.4572(3) 0.3791(10) 1.1124(7) 0.052(3) Uiso 0.40 1 d P D 2
H49A H 0.4612 0.3259 1.1072 0.062 Uiso 0.40 1 calc PR D 2
C50A C 0.4659(4) 0.4084(12) 1.1709(7) 0.056(4) Uiso 0.40 1 d P D 2
H50A H 0.4737 0.3747 1.2052 0.067 Uiso 0.40 1 calc PR D 2
C51A C 0.4627(4) 0.4946(11) 1.1784(8) 0.065(4) Uiso 0.40 1 d P D 2
H51A H 0.4709 0.5181 1.2176 0.078 Uiso 0.40 1 calc PR D 2
C52A C 0.4480(3) 0.5371(10) 1.1287(6) 0.048(3) Uiso 0.40 1 d P D 2
C53A C 0.4401(4) 0.6225(10) 1.1363(8) 0.063(4) Uiso 0.40 1 d P D 2
H53A H 0.4352 0.6509 1.0972 0.075 Uiso 0.40 1 calc PR D 2
C54A C 0.4136(4) 0.6279(12) 1.1514(9) 0.080(5) Uiso 0.40 1 d P D 2
H54D H 0.4088 0.6830 1.1542 0.120 Uiso 0.40 1 calc PR D 2
H54E H 0.4184 0.6020 1.1904 0.120 Uiso 0.40 1 calc PR D 2
H54F H 0.3962 0.6022 1.1195 0.120 Uiso 0.40 1 calc PR D 2
C55A C 0.4661(5) 0.6691(14) 1.1895(10) 0.096(6) Uiso 0.40 1 d P D 2
H55D H 0.4597 0.7234 1.1897 0.143 Uiso 0.40 1 calc PR D 2
H55E H 0.4845 0.6681 1.1830 0.143 Uiso 0.40 1 calc PR D 2
H55F H 0.4700 0.6444 1.2286 0.143 Uiso 0.40 1 calc PR D 2
C56A C 0.4333(4) 0.3858(12) 1.0000(9) 0.064(4) Uiso 0.40 1 d P D 2
H56A H 0.4249 0.4273 0.9681 0.076 Uiso 0.40 1 calc PR D 2
C57A C 0.4096(6) 0.3309(14) 0.9901(10) 0.085(6) Uiso 0.40 1 d P D 2
H57D H 0.3928 0.3574 0.9945 0.128 Uiso 0.40 1 calc PR D 2
H57E H 0.4172 0.2886 1.0199 0.128 Uiso 0.40 1 calc PR D 2
H57F H 0.4025 0.3092 0.9490 0.128 Uiso 0.40 1 calc PR D 2
C58A C 0.4596(5) 0.3489(13) 0.9926(10) 0.082(5) Uiso 0.40 1 d P D 2
H58D H 0.4751 0.3887 0.9987 0.123 Uiso 0.40 1 calc PR D 2
H58E H 0.4526 0.3269 0.9516 0.123 Uiso 0.40 1 calc PR D 2
H58F H 0.4682 0.3071 1.0227 0.123 Uiso 0.40 1 calc PR D 2
N4A N 0.4042(3) 0.6683(9) 0.9331(6) 0.048(4) Uiso 0.40 1 d P D 2
C59A C 0.4064(2) 0.7234(6) 0.9805(4) 0.057(2) Uiso 0.40 1 d PG D 2
C60A C 0.38172(18) 0.7358(6) 0.9939(5) 0.057(4) Uiso 0.40 1 d PG D 2
C61A C 0.38386(19) 0.7887(7) 1.0391(5) 0.066(4) Uiso 0.40 1 d PG D 2
H61A H 0.3670 0.7971 1.0483 0.079 Uiso 0.40 1 calc PR D 2
C62A C 0.4106(2) 0.8292(6) 1.0708(5) 0.069(4) Uiso 0.40 1 d PG D 2
H62A H 0.4121 0.8654 1.1016 0.083 Uiso 0.40 1 calc PR D 2
C63A C 0.43530(19) 0.8169(7) 1.0573(5) 0.074(5) Uiso 0.40 1 d PG D 2
H63A H 0.4536 0.8446 1.0790 0.089 Uiso 0.40 1 calc PR D 2
C64A C 0.43316(19) 0.7640(7) 1.0122(5) 0.058(4) Uiso 0.40 1 d PG D 2
C65A C 0.4601(4) 0.7455(11) 1.0042(8) 0.057(4) Uiso 0.40 1 d P D 2
H65A H 0.4543 0.7089 0.9689 0.069 Uiso 0.40 1 calc PR D 2
C66A C 0.4842(4) 0.7048(11) 1.0603(8) 0.066(4) Uiso 0.40 1 d P D 2
H66D H 0.5020 0.6933 1.0528 0.098 Uiso 0.40 1 calc PR D 2
H66E H 0.4760 0.6559 1.0680 0.098 Uiso 0.40 1 calc PR D 2
H66F H 0.4900 0.7393 1.0957 0.098 Uiso 0.40 1 calc PR D 2
C67A C 0.4714(5) 0.8275(14) 0.9857(10) 0.093(6) Uiso 0.40 1 d P D 2
H67D H 0.4896 0.8177 0.9790 0.139 Uiso 0.40 1 calc PR D 2
H67E H 0.4761 0.8656 1.0187 0.139 Uiso 0.40 1 calc PR D 2
H67F H 0.4554 0.8483 0.9484 0.139 Uiso 0.40 1 calc PR D 2
C68A C 0.3518(4) 0.6947(11) 0.9599(8) 0.057(4) Uiso 0.40 1 d P D 2
H68A H 0.3522 0.6696 0.9230 0.068 Uiso 0.40 1 calc PR D 2
C69A C 0.3469(4) 0.6273(13) 1.0005(9) 0.073(5) Uiso 0.40 1 d P D 2
H69D H 0.3274 0.6016 0.9775 0.109 Uiso 0.40 1 calc PR D 2
H69E H 0.3470 0.6503 1.0377 0.109 Uiso 0.40 1 calc PR D 2
H69F H 0.3632 0.5887 1.0114 0.109 Uiso 0.40 1 calc PR D 2
C70A C 0.3265(4) 0.7610(12) 0.9377(9) 0.076(5) Uiso 0.40 1 d P D 2
H70D H 0.3067 0.7370 0.9147 0.115 Uiso 0.40 1 calc PR D 2
H70E H 0.3308 0.7981 0.9115 0.115 Uiso 0.40 1 calc PR D 2
H70F H 0.3266 0.7887 0.9730 0.115 Uiso 0.40 1 calc PR D 2
P4 P 0.38851(11) 0.6800(3) 0.8703(3) 0.0517(11) Uani 0.60 1 d PD D 1
C71 C 0.4167(4) 0.7143(9) 0.8410(8) 0.084(5) Uiso 0.60 1 d PD D 1
H71A H 0.4309 0.7494 0.8726 0.101 Uiso 0.60 1 calc PR D 1
H71B H 0.4285 0.6675 0.8402 0.101 Uiso 0.60 1 calc PR D 1
C72 C 0.4093(4) 0.7508(11) 0.7878(8) 0.127(6) Uiso 0.60 1 d PD D 1
H72A H 0.4014 0.8032 0.7908 0.153 Uiso 0.60 1 calc PR D 1
H72B H 0.3925 0.7214 0.7563 0.153 Uiso 0.60 1 calc PR D 1
C73 C 0.4335(7) 0.762(2) 0.7654(13) 0.244(15) Uiso 0.60 1 d PD D 1
H73A H 0.4301 0.8111 0.7421 0.293 Uiso 0.60 1 calc PR D 1
H73B H 0.4330 0.7179 0.7382 0.293 Uiso 0.60 1 calc PR D 1
C74 C 0.4645(6) 0.7641(18) 0.8209(14) 0.223(8) Uiso 0.60 1 d PD D 1
H74A H 0.4806 0.7688 0.8070 0.334 Uiso 0.60 1 calc PR D 1
H74B H 0.4673 0.7158 0.8445 0.334 Uiso 0.60 1 calc PR D 1
H74C H 0.4652 0.8091 0.8465 0.334 Uiso 0.60 1 calc PR D 1
C75 C 0.37049(14) 0.7819(3) 0.8603(3) 0.066(2) Uiso 0.60 1 d PG D 1
C76 C 0.38440(16) 0.8452(4) 0.8977(3) 0.102(4) Uiso 0.60 1 d PG D 1
H76 H 0.4043 0.8401 0.9288 0.122 Uiso 0.60 1 calc PR D 1
C77 C 0.36916(19) 0.9160(4) 0.8895(4) 0.132(7) Uiso 0.60 1 d PG D 1
H77 H 0.3787 0.9593 0.9150 0.159 Uiso 0.60 1 calc PR D 1
C78 C 0.3400(2) 0.9235(4) 0.8440(5) 0.114(5) Uiso 0.60 1 d PG D 1
H78 H 0.3296 0.9719 0.8384 0.136 Uiso 0.60 1 calc PR D 1
C79 C 0.32609(15) 0.8602(5) 0.8066(4) 0.114(5) Uiso 0.60 1 d PG D 1
H79 H 0.3062 0.8653 0.7755 0.136 Uiso 0.60 1 calc PR D 1
C80 C 0.34133(13) 0.7894(4) 0.8148(4) 0.089(4) Uiso 0.60 1 d PG D 1
H80 H 0.3318 0.7461 0.7893 0.107 Uiso 0.60 1 calc PR D 1
P4A P 0.38878(18) 0.6950(3) 0.8600(4) 0.060(3) Uani 0.40 1 d PGD D 2
C71A C 0.42175(15) 0.7110(5) 0.8533(4) 0.063(7) Uiso 0.40 1 d PG D 2
C72A C 0.43129(13) 0.7884(5) 0.8594(4) 0.102(7) Uiso 0.40 1 d PG D 2
H72D H 0.4231 0.8257 0.8775 0.123 Uiso 0.40 1 calc PR D 2
C73A C 0.45278(18) 0.8114(6) 0.8392(6) 0.152(11) Uiso 0.40 1 d PG D 2
H73D H 0.4593 0.8643 0.8434 0.183 Uiso 0.40 1 calc PR D 2
C74A C 0.4647(2) 0.7569(8) 0.8128(6) 0.223(8) Uiso 0.40 1 d PG D 2
H74D H 0.4794 0.7726 0.7990 0.267 Uiso 0.40 1 calc PR D 2
C75A C 0.4552(2) 0.6795(7) 0.8067(5) 0.109(7) Uiso 0.40 1 d PG D 2
H75A H 0.4634 0.6422 0.7887 0.131 Uiso 0.40 1 calc PR D 2
C76A C 0.43369(19) 0.6565(5) 0.8270(5) 0.075(5) Uiso 0.40 1 d PG D 2
H76A H 0.4272 0.6036 0.8228 0.091 Uiso 0.40 1 calc PR D 2
C75B C 0.3683(4) 0.7735(9) 0.8723(8) 0.066(2) Uiso 0.40 1 d PD D 2
H75C H 0.3523 0.7551 0.8841 0.079 Uiso 0.40 1 calc PR D 2
H75D H 0.3817 0.8111 0.9029 0.079 Uiso 0.40 1 calc PR D 2
C76B C 0.3542(5) 0.8104(12) 0.8028(9) 0.102(4) Uiso 0.40 1 d PD D 2
H76C H 0.3708 0.8179 0.7902 0.122 Uiso 0.40 1 calc PR D 2
H76D H 0.3398 0.7721 0.7746 0.122 Uiso 0.40 1 calc PR D 2
C79B C 0.3395(6) 0.8802(16) 0.7975(12) 0.118(8) Uiso 0.40 1 d PD D 2
H79C H 0.3263 0.8898 0.7540 0.142 Uiso 0.40 1 calc PR D 2
H79D H 0.3546 0.9228 0.8118 0.142 Uiso 0.40 1 calc PR D 2
C80B C 0.3205(6) 0.8824(17) 0.8333(13) 0.124(8) Uiso 0.40 1 d PD D 2
H80C H 0.3100 0.9327 0.8267 0.186 Uiso 0.40 1 calc PR D 2
H80D H 0.3336 0.8759 0.8767 0.186 Uiso 0.40 1 calc PR D 2
H80E H 0.3057 0.8399 0.8197 0.186 Uiso 0.40 1 calc PR D 2

loop_
_atom_site_aniso_label
_atom_site_aniso_U_11
_atom_site_aniso_U_22
_atom_site_aniso_U_33
_atom_site_aniso_U_23
_atom_site_aniso_U_13
_atom_site_aniso_U_12
Hg1 0.04879(15) 0.06730(17) 0.04729(15) 0.00327(10) 0.02135(11) 0.00231(10)
N1 0.050(3) 0.078(3) 0.049(3) -0.007(2) 0.024(2) 0.003(2)
N2 0.052(2) 0.052(3) 0.039(2) 0.0033(19) 0.025(2) 0.006(2)
P1 0.0505(7) 0.0472(7) 0.0427(7) 0.0003(6) 0.0263(6) 0.0024(6)
P2 0.0552(8) 0.0548(8) 0.0472(8) 0.0034(6) 0.0287(7) 0.0113(7)
S1 0.0531(7) 0.0495(8) 0.0450(7) -0.0027(6) 0.0239(6) 0.0055(6)
C7 0.047(3) 0.045(3) 0.055(3) -0.004(2) 0.024(3) -0.003(2)
C8 0.051(3) 0.063(4) 0.063(4) -0.003(3) 0.024(3) -0.006(3)
C9 0.054(4) 0.082(5) 0.069(4) 0.006(4) 0.022(3) 0.007(3)
C10 0.060(4) 0.097(6) 0.096(6) -0.003(4) 0.041(4) 0.018(4)
C11 0.074(4) 0.099(5) 0.077(5) 0.008(4) 0.053(4) 0.018(4)
C12 0.056(3) 0.052(3) 0.064(4) 0.004(3) 0.032(3) 0.003(3)
C13 0.062(4) 0.082(4) 0.057(4) 0.001(3) 0.038(3) -0.002(3)
C14 0.101(6) 0.101(6) 0.076(5) -0.024(4) 0.047(4) -0.004(5)
C15 0.097(5) 0.085(5) 0.074(5) 0.021(4) 0.045(4) 0.002(4)
C19 0.054(3) 0.070(4) 0.043(3) -0.001(3) 0.026(3) 0.010(3)
C20 0.072(4) 0.067(4) 0.048(3) 0.011(3) 0.031(3) 0.021(3)
C21 0.106(6) 0.094(5) 0.059(4) 0.021(4) 0.044(4) 0.030(5)
C22 0.113(7) 0.107(7) 0.054(4) 0.006(4) 0.034(4) 0.028(5)
C23 0.084(5) 0.125(7) 0.042(4) -0.016(4) 0.026(3) 0.013(5)
C24 0.066(4) 0.072(4) 0.052(3) -0.005(3) 0.031(3) 0.003(3)
C25 0.096(6) 0.095(6) 0.066(4) -0.023(4) 0.043(4) -0.024(4)
C26 0.144(8) 0.088(6) 0.081(5) -0.020(4) 0.057(5) -0.012(6)
C27 0.134(9) 0.144(9) 0.121(8) -0.040(7) 0.070(7) -0.054(8)
C28 0.101(5) 0.053(4) 0.058(4) 0.016(3) 0.037(4) 0.010(3)
C29 0.152(8) 0.072(5) 0.077(5) 0.028(4) 0.060(5) 0.042(5)
C30 0.150(8) 0.083(5) 0.086(6) 0.014(4) 0.053(6) -0.024(5)
S2 0.048(4) 0.086(6) 0.047(5) 0.011(4) 0.025(3) 0.011(3)
P3 0.040(3) 0.078(5) 0.0421(19) 0.001(3) 0.0236(18) 0.003(3)
S2A 0.073(7) 0.091(10) 0.060(9) 0.040(7) 0.020(6) 0.027(5)
P3A 0.039(4) 0.071(6) 0.047(3) 0.006(4) 0.021(3) -0.003(3)
P4 0.040(2) 0.062(2) 0.056(2) -0.002(2) 0.0236(17) -0.0070(15)
P4A 0.063(4) 0.051(4) 0.078(5) 0.003(3) 0.041(3) -0.001(3)

loop_
_atom_type_symbol
_atom_type_description
_atom_type_scat_dispersion_real
_atom_type_scat_dispersion_imag
_atom_type_scat_source
C C 0.0033 0.0016 'International Tables Vol C Tables 4.2.6.8 and 6.1.1.4'
H H 0.0000 0.0000 'International Tables Vol C Tables 4.2.6.8 and 6.1.1.4'
N N 0.0061 0.0033 'International Tables Vol C Tables 4.2.6.8 and 6.1.1.4'
P P 0.1023 0.0942 'International Tables Vol C Tables 4.2.6.8 and 6.1.1.4'
S S 0.1246 0.1234 'International Tables Vol C Tables 4.2.6.8 and 6.1.1.4'
Hg Hg -2.3894 9.2266 'International Tables Vol C Tables 4.2.6.8 and 6.1.1.4'

loop_
_geom_angle_atom_site_label_1
_geom_angle_atom_site_label_2
_geom_angle_atom_site_label_3
_geom_angle
_geom_angle_site_symmetry_1
_geom_angle_site_symmetry_3
_geom_angle_publ_flag
P4 Hg1 P2 143.30(17) . . ?
P4 Hg1 S2A 85.0(7) . . ?
P2 Hg1 S2A 120.7(8) . . ?
P4 Hg1 S1 109.41(12) . . ?
P2 Hg1 S1 89.37(5) . . ?
S2A Hg1 S1 106.1(5) . . ?
P2 Hg1 P4A 136.78(18) . . ?
S2A Hg1 P4A 92.6(7) . . ?
S1 Hg1 P4A 108.22(14) . . ?
P4 Hg1 S2 88.0(4) . . ?
P2 Hg1 S2 116.9(4) . . ?
S1 Hg1 S2 107.4(2) . . ?
P4A Hg1 S2 95.6(4) . . ?
C7 N1 P1 140.9(4) . . ?
C19 N2 P2 117.7(3) . . ?
C19 N2 P1 121.2(3) . . ?
P2 N2 P1 119.1(2) . . ?
N1 P1 N2 103.5(2) . . ?
N1 P1 C1 108.5(3) . . ?
N2 P1 C1 102.7(3) . . ?
N1 P1 C1A 120.8(6) . . ?
N2 P1 C1A 101.5(5) . . ?
N1 P1 S1 119.7(2) . . ?
N2 P1 S1 109.58(17) . . ?
C1 P1 S1 111.2(2) . . ?
C1A P1 S1 100.2(6) . . ?
N2 P2 C37A 116.3(5) . . ?
N2 P2 C31 110.7(3) . . ?
C37A P2 C31 103.2(6) . . ?
N2 P2 C31A 107.2(7) . . ?
C37A P2 C31A 95.7(10) . . ?
N2 P2 C37 102.8(5) . . ?
C31 P2 C37 109.9(5) . . ?
C31A P2 C37 100.7(10) . . ?
N2 P2 Hg1 106.68(16) . . ?
C37A P2 Hg1 111.2(5) . . ?
C31 P2 Hg1 108.6(3) . . ?
C31A P2 Hg1 119.9(9) . . ?
C37 P2 Hg1 118.0(4) . . ?
P1 S1 Hg1 97.11(7) . . ?
C2 C1 C6 120.0 . . ?
C2 C1 P1 119.1(4) . . ?
C6 C1 P1 120.4(4) . . ?
C3 C2 C1 120.0 . . ?
C3 C2 H2 120.0 . . ?
C1 C2 H2 120.0 . . ?
C2 C3 C4 120.0 . . ?
C2 C3 H3 120.0 . . ?
C4 C3 H3 120.0 . . ?
C3 C4 C5 120.0 . . ?
C3 C4 H4 120.0 . . ?
C5 C4 H4 120.0 . . ?
C6 C5 C4 120.0 . . ?
C6 C5 H5 120.0 . . ?
C4 C5 H5 120.0 . . ?
C5 C6 C1 120.0 . . ?
C5 C6 H6 120.0 . . ?
C1 C6 H6 120.0 . . ?
C2A C1A C6A 118.3(15) . . ?
C2A C1A P1 115.2(15) . . ?
C6A C1A P1 125.6(12) . . ?
C1A C2A C3A 123.4(17) . . ?
C1A C2A H2A 118.3 . . ?
C3A C2A H2A 118.3 . . ?
C4A C3A C2A 109.1(17) . . ?
C4A C3A H3A 125.4 . . ?
C2A C3A H3A 125.4 . . ?
C3A C4A C5A 130(2) . . ?
C3A C4A H4A 114.8 . . ?
C5A C4A H4A 114.8 . . ?
C4A C5A C6A 116.6(18) . . ?
C4A C5A H5A 121.7 . . ?
C6A C5A H5A 121.7 . . ?
C1A C6A C5A 119.9(17) . . ?
C1A C6A H6A 120.0 . . ?
C5A C6A H6A 120.0 . . ?
N1 C7 C8 115.7(5) . . ?
N1 C7 C12 125.2(5) . . ?
C8 C7 C12 119.0(5) . . ?
C9 C8 C7 119.2(6) . . ?
C9 C8 C16A 118.6(8) . . ?
C7 C8 C16A 120.8(8) . . ?
C9 C8 C16 117.6(7) . . ?
C7 C8 C16 122.7(7) . . ?
C8 C9 C10 121.6(6) . . ?
C8 C9 H9 119.2 . . ?
C10 C9 H9 119.2 . . ?
C11 C10 C9 119.3(6) . . ?
C11 C10 H10 120.4 . . ?
C9 C10 H10 120.4 . . ?
C12 C11 C10 121.8(6) . . ?
C12 C11 H11 119.1 . . ?
C10 C11 H11 119.1 . . ?
C11 C12 C7 119.1(6) . . ?
C11 C12 C13 116.3(6) . . ?
C7 C12 C13 124.5(5) . . ?
C12 C13 C14 113.8(6) . . ?
C12 C13 C15 111.9(6) . . ?
C14 C13 C15 111.2(6) . . ?
C12 C13 H13 106.4 . . ?
C14 C13 H13 106.4 . . ?
C15 C13 H13 106.4 . . ?
C13 C14 H14A 109.5 . . ?
C13 C14 H14B 109.5 . . ?
H14A C14 H14B 109.5 . . ?
C13 C14 H14C 109.5 . . ?
H14A C14 H14C 109.5 . . ?
H14B C14 H14C 109.5 . . ?
C13 C15 H15A 109.5 . . ?
C13 C15 H15B 109.5 . . ?
H15A C15 H15B 109.5 . . ?
C13 C15 H15C 109.5 . . ?
H15A C15 H15C 109.5 . . ?
H15B C15 H15C 109.5 . . ?
C8 C16 C17 114.0(11) . . ?
C8 C16 C18 109.9(12) . . ?
C17 C16 C18 107.2(13) . . ?
C8 C16 H16 108.5 . . ?
C17 C16 H16 108.5 . . ?
C18 C16 H16 108.5 . . ?
C16 C17 H17A 109.5 . . ?
C16 C17 H17B 109.5 . . ?
H17A C17 H17B 109.5 . . ?
C16 C17 H17C 109.5 . . ?
H17A C17 H17C 109.5 . . ?
H17B C17 H17C 109.5 . . ?
C16 C18 H18A 109.5 . . ?
C16 C18 H18B 109.5 . . ?
H18A C18 H18B 109.5 . . ?
C16 C18 H18C 109.5 . . ?
H18A C18 H18C 109.5 . . ?
H18B C18 H18C 109.5 . . ?
C18A C16A C17A 110.5(14) . . ?
C18A C16A C8 114.4(13) . . ?
C17A C16A C8 108.1(12) . . ?
C18A C16A H16A 107.9 . . ?
C17A C16A H16A 107.9 . . ?
C8 C16A H16A 107.9 . . ?
C16A C17A H17D 109.5 . . ?
C16A C17A H17E 109.5 . . ?
H17D C17A H17E 109.5 . . ?
C16A C17A H17F 109.5 . . ?
H17D C17A H17F 109.5 . . ?
H17E C17A H17F 109.5 . . ?
C16A C18A H18D 109.5 . . ?
C16A C18A H18E 109.5 . . ?
H18D C18A H18E 109.5 . . ?
C16A C18A H18F 109.5 . . ?
H18D C18A H18F 109.5 . . ?
H18E C18A H18F 109.5 . . ?
C20 C19 C24 121.8(5) . . ?
C20 C19 N2 119.7(5) . . ?
C24 C19 N2 118.3(6) . . ?
C19 C20 C21 118.0(6) . . ?
C19 C20 C28 123.8(5) . . ?
C21 C20 C28 118.2(6) . . ?
C22 C21 C20 121.6(8) . . ?
C22 C21 H21 119.2 . . ?
C20 C21 H21 119.2 . . ?
C23 C22 C21 119.1(7) . . ?
C23 C22 H22 120.5 . . ?
C21 C22 H22 120.5 . . ?
C22 C23 C24 123.5(7) . . ?
C22 C23 H23 118.2 . . ?
C24 C23 H23 118.2 . . ?
C19 C24 C23 116.0(7) . . ?
C19 C24 C25 123.7(6) . . ?
C23 C24 C25 120.3(7) . . ?
C27 C25 C24 111.4(8) . . ?
C27 C25 C26 107.4(7) . . ?
C24 C25 C26 112.0(6) . . ?
C27 C25 H25 108.7 . . ?
C24 C25 H25 108.7 . . ?
C26 C25 H25 108.7 . . ?
C25 C26 H26A 109.5 . . ?
C25 C26 H26B 109.5 . . ?
H26A C26 H26B 109.5 . . ?
C25 C26 H26C 109.5 . . ?
H26A C26 H26C 109.5 . . ?
H26B C26 H26C 109.5 . . ?
C25 C27 H27A 109.5 . . ?
C25 C27 H27B 109.5 . . ?
H27A C27 H27B 109.5 . . ?
C25 C27 H27C 109.5 . . ?
H27A C27 H27C 109.5 . . ?
H27B C27 H27C 109.5 . . ?
C20 C28 C29 112.0(7) . . ?
C20 C28 C30 113.4(6) . . ?
C29 C28 C30 109.8(6) . . ?
C20 C28 H28 107.1 . . ?
C29 C28 H28 107.1 . . ?
C30 C28 H28 107.1 . . ?
C28 C29 H29A 109.5 . . ?
C28 C29 H29B 109.5 . . ?
H29A C29 H29B 109.5 . . ?
C28 C29 H29C 109.5 . . ?
H29A C29 H29C 109.5 . . ?
H29B C29 H29C 109.5 . . ?
C28 C30 H30A 109.5 . . ?
C28 C30 H30B 109.5 . . ?
H30A C30 H30B 109.5 . . ?
C28 C30 H30C 109.5 . . ?
H30A C30 H30C 109.5 . . ?
H30B C30 H30C 109.5 . . ?
C32 C31 C36 120.0 . . ?
C32 C31 P2 122.9(5) . . ?
C36 C31 P2 116.8(5) . . ?
C31 C32 C33 120.0 . . ?
C31 C32 H32 120.0 . . ?
C33 C32 H32 120.0 . . ?
C32 C33 C34 120.0 . . ?
C32 C33 H33 120.0 . . ?
C34 C33 H33 120.0 . . ?
C35 C34 C33 120.0 . . ?
C35 C34 H34 120.0 . . ?
C33 C34 H34 120.0 . . ?
C34 C35 C36 120.0 . . ?
C34 C35 H35 120.0 . . ?
C36 C35 H35 120.0 . . ?
C35 C36 C31 120.0 . . ?
C35 C36 H36 120.0 . . ?
C31 C36 H36 120.0 . . ?
C38 C37 P2 109.3(10) . . ?
C38 C37 H37A 109.8 . . ?
P2 C37 H37A 109.8 . . ?
C38 C37 H37B 109.8 . . ?
P2 C37 H37B 109.8 . . ?
H37A C37 H37B 108.3 . . ?
C37 C38 C39 112.0(11) . . ?
C37 C38 H38A 109.2 . . ?
C39 C38 H38A 109.2 . . ?
C37 C38 H38B 109.2 . . ?
C39 C38 H38B 109.2 . . ?
H38A C38 H38B 107.9 . . ?
C40 C39 C38 112.8(15) . . ?
C40 C39 H39A 109.0 . . ?
C38 C39 H39A 109.0 . . ?
C40 C39 H39B 109.0 . . ?
C38 C39 H39B 109.0 . . ?
H39A C39 H39B 107.8 . . ?
C39 C40 H40A 109.5 . . ?
C39 C40 H40B 109.5 . . ?
H40A C40 H40B 109.5 . . ?
C39 C40 H40C 109.5 . . ?
H40A C40 H40C 109.5 . . ?
H40B C40 H40C 109.5 . . ?
C32A C31A P2 110.7(14) . . ?
C32A C31A H31A 109.5 . . ?
P2 C31A H31A 109.5 . . ?
C32A C31A H31B 109.5 . . ?
P2 C31A H31B 109.5 . . ?
H31A C31A H31B 108.1 . . ?
C31A C32A C33A 108.6(15) . . ?
C31A C32A H32A 110.0 . . ?
C33A C32A H32A 110.0 . . ?
C31A C32A H32B 110.0 . . ?
C33A C32A H32B 110.0 . . ?
H32A C32A H32B 108.4 . . ?
C32A C33A C34A 103.5(17) . . ?
C32A C33A H33A 111.1 . . ?
C34A C33A H33A 111.1 . . ?
C32A C33A H33B 111.1 . . ?
C34A C33A H33B 111.1 . . ?
H33A C33A H33B 109.0 . . ?
C33A C34A H34A 109.5 . . ?
C33A C34A H34B 109.5 . . ?
H34A C34A H34B 109.5 . . ?
C33A C34A H34C 109.5 . . ?
H34A C34A H34C 109.5 . . ?
H34B C34A H34C 109.5 . . ?
C38A C37A C42B 120.0 . . ?
C38A C37A P2 118.6(8) . . ?
C42B C37A P2 121.4(8) . . ?
C39A C38A C37A 120.0 . . ?
C39A C38A H38C 120.0 . . ?
C37A C38A H38C 120.0 . . ?
C38A C39A C40B 120.0 . . ?
C38A C39A H39C 120.0 . . ?
C40B C39A H39C 120.0 . . ?
C41B C40B C39A 120.0 . . ?
C41B C40B H40D 120.0 . . ?
C39A C40B H40D 120.0 . . ?
C40B C41B C42B 120.0 . . ?
C40B C41B H41B 120.0 . . ?
C42B C41B H41B 120.0 . . ?
C41B C42B C37A 120.0 . . ?
C41B C42B H42B 120.0 . . ?
C37A C42B H42B 120.0 . . ?
H34D C34B H34E 109.5 . . ?
H34D C34B H34F 109.5 . . ?
H34E C34B H34F 109.5 . . ?
P3 S2 Hg1 99.2(7) . . ?
N3 P3 N4 107.3(7) . . ?
N3 P3 C41 113.2(7) . . ?
N4 P3 C41 104.0(5) . . ?
N3 P3 S2 117.8(7) . . ?
N4 P3 S2 110.2(8) . . ?
C41 P3 S2 103.5(6) . . ?
C42 C41 C46 120.0 . . ?
C42 C41 P3 122.6(5) . . ?
C46 C41 P3 117.4(5) . . ?
C43 C42 C41 120.0 . . ?
C43 C42 H42 120.0 . . ?
C41 C42 H42 120.0 . . ?
C42 C43 C44 120.0 . . ?
C42 C43 H43 120.0 . . ?
C44 C43 H43 120.0 . . ?
C45 C44 C43 120.0 . . ?
C45 C44 H44 120.0 . . ?
C43 C44 H44 120.0 . . ?
C44 C45 C46 120.0 . . ?
C44 C45 H45 120.0 . . ?
C46 C45 H45 120.0 . . ?
C45 C46 C41 120.0 . . ?
C45 C46 H46 120.0 . . ?
C41 C46 H46 120.0 . . ?
C47 N3 P3 145.1(10) . . ?
N3 C47 C52 118.4(11) . . ?
N3 C47 C48 123.7(10) . . ?
C52 C47 C48 117.6(11) . . ?
C47 C48 C49 119.7(11) . . ?
C47 C48 C56 126.0(11) . . ?
C49 C48 C56 114.3(12) . . ?
C50 C49 C48 120.5(14) . . ?
C50 C49 H49 119.7 . . ?
C48 C49 H49 119.7 . . ?
C49 C50 C51 119.7(13) . . ?
C49 C50 H50 120.1 . . ?
C51 C50 H50 120.1 . . ?
C52 C51 C50 118.0(12) . . ?
C52 C51 H51 121.0 . . ?
C50 C51 H51 121.0 . . ?
C51 C52 C47 123.5(12) . . ?
C51 C52 C53 116.2(11) . . ?
C47 C52 C53 120.2(11) . . ?
C52 C53 C55 118.3(12) . . ?
C52 C53 C54 109.3(10) . . ?
C55 C53 C54 105.8(11) . . ?
C52 C53 H53 107.7 . . ?
C55 C53 H53 107.7 . . ?
C54 C53 H53 107.7 . . ?
C53 C54 H54A 109.5 . . ?
C53 C54 H54B 109.5 . . ?
H54A C54 H54B 109.5 . . ?
C53 C54 H54C 109.5 . . ?
H54A C54 H54C 109.5 . . ?
H54B C54 H54C 109.5 . . ?
C53 C55 H55A 109.5 . . ?
C53 C55 H55B 109.5 . . ?
H55A C55 H55B 109.5 . . ?
C53 C55 H55C 109.5 . . ?
H55A C55 H55C 109.5 . . ?
H55B C55 H55C 109.5 . . ?
C57 C56 C58 111.9(12) . . ?
C57 C56 C48 111.4(12) . . ?
C58 C56 C48 114.3(11) . . ?
C57 C56 H56 106.2 . . ?
C58 C56 H56 106.2 . . ?
C48 C56 H56 106.2 . . ?
C56 C57 H57A 109.5 . . ?
C56 C57 H57B 109.5 . . ?
H57A C57 H57B 109.5 . . ?
C56 C57 H57C 109.5 . . ?
H57A C57 H57C 109.5 . . ?
H57B C57 H57C 109.5 . . ?
C56 C58 H58A 109.5 . . ?
C56 C58 H58B 109.5 . . ?
H58A C58 H58B 109.5 . . ?
C56 C58 H58C 109.5 . . ?
H58A C58 H58C 109.5 . . ?
H58B C58 H58C 109.5 . . ?
C59 N4 P4 120.6(7) . . ?
C59 N4 P3 120.3(8) . . ?
P4 N4 P3 117.6(6) . . ?
C60 C59 C64 120.0 . . ?
C60 C59 N4 119.1(6) . . ?
C64 C59 N4 120.9(6) . . ?
C61 C60 C59 120.0 . . ?
C61 C60 C68 116.1(6) . . ?
C59 C60 C68 123.9(6) . . ?
C60 C61 C62 120.0 . . ?
C60 C61 H61 120.0 . . ?
C62 C61 H61 120.0 . . ?
C61 C62 C63 120.0 . . ?
C61 C62 H62 120.0 . . ?
C63 C62 H62 120.0 . . ?
C64 C63 C62 120.0 . . ?
C64 C63 H63 120.0 . . ?
C62 C63 H63 120.0 . . ?
C63 C64 C59 120.0 . . ?
C63 C64 C65 118.2(7) . . ?
C59 C64 C65 121.5(7) . . ?
C66 C65 C64 110.8(11) . . ?
C66 C65 C67 113.1(13) . . ?
C64 C65 C67 107.8(11) . . ?
C66 C65 H65 108.3 . . ?
C64 C65 H65 108.3 . . ?
C67 C65 H65 108.3 . . ?
C65 C66 H66A 109.5 . . ?
C65 C66 H66B 109.5 . . ?
H66A C66 H66B 109.5 . . ?
C65 C66 H66C 109.5 . . ?
H66A C66 H66C 109.5 . . ?
H66B C66 H66C 109.5 . . ?
C65 C67 H67A 109.5 . . ?
C65 C67 H67B 109.5 . . ?
H67A C67 H67B 109.5 . . ?
C65 C67 H67C 109.5 . . ?
H67A C67 H67C 109.5 . . ?
H67B C67 H67C 109.5 . . ?
C60 C68 C70 109.3(10) . . ?
C60 C68 C69 112.8(11) . . ?
C70 C68 C69 113.5(12) . . ?
C60 C68 H68 107.0 . . ?
C70 C68 H68 107.0 . . ?
C69 C68 H68 107.0 . . ?
C68 C69 H69A 109.5 . . ?
C68 C69 H69B 109.5 . . ?
H69A C69 H69B 109.5 . . ?
C68 C69 H69C 109.5 . . ?
H69A C69 H69C 109.5 . . ?
H69B C69 H69C 109.5 . . ?
C68 C70 H70A 109.5 . . ?
C68 C70 H70B 109.5 . . ?
H70A C70 H70B 109.5 . . ?
C68 C70 H70C 109.5 . . ?
H70A C70 H70C 109.5 . . ?
H70B C70 H70C 109.5 . . ?
P3A S2A Hg1 96.0(11) . . ?
N3A P3A C41A 117.7(11) . . ?
N3A P3A N4A 105.0(10) . . ?
C41A P3A N4A 100.5(8) . . ?
N3A P3A S2A 116.3(10) . . ?
C41A P3A S2A 108.4(10) . . ?
N4A P3A S2A 107.0(11) . . ?
C42A C41A C46A 120.0 . . ?
C42A C41A P3A 123.2(7) . . ?
C46A C41A P3A 116.8(7) . . ?
C41A C42A C43A 120.0 . . ?
C41A C42A H42A 120.0 . . ?
C43A C42A H42A 120.0 . . ?
C42A C43A C44A 120.0 . . ?
C42A C43A H43A 120.0 . . ?
C44A C43A H43A 120.0 . . ?
C43A C44A C45A 120.0 . . ?
C43A C44A H44A 120.0 . . ?
C45A C44A H44A 120.0 . . ?
C46A C45A C44A 120.0 . . ?
C46A C45A H45A 120.0 . . ?
C44A C45A H45A 120.0 . . ?
C45A C46A C41A 120.0 . . ?
C45A C46A H46A 120.0 . . ?
C41A C46A H46A 120.0 . . ?
C47A N3A P3A 144.4(13) . . ?
N3A C47A C52A 122.2(14) . . ?
N3A C47A C48A 122.0(13) . . ?
C52A C47A C48A 115.7(13) . . ?
C49A C48A C47A 119.7(15) . . ?
C49A C48A C56A 116.4(17) . . ?
C47A C48A C56A 123.8(14) . . ?
C48A C49A C50A 121.5(17) . . ?
C48A C49A H49A 119.3 . . ?
C50A C49A H49A 119.3 . . ?
C49A C50A C51A 118.3(15) . . ?
C49A C50A H50A 120.8 . . ?
C51A C50A H50A 120.8 . . ?
C52A C51A C50A 118.1(16) . . ?
C52A C51A H51A 121.0 . . ?
C50A C51A H51A 121.0 . . ?
C51A C52A C47A 125.7(16) . . ?
C51A C52A C53A 118.4(15) . . ?
C47A C52A C53A 115.9(13) . . ?
C54A C53A C52A 112.0(15) . . ?
C54A C53A C55A 104.3(15) . . ?
C52A C53A C55A 114.7(14) . . ?
C54A C53A H53A 108.5 . . ?
C52A C53A H53A 108.5 . . ?
C55A C53A H53A 108.5 . . ?
C53A C54A H54D 109.5 . . ?
C53A C54A H54E 109.5 . . ?
H54D C54A H54E 109.5 . . ?
C53A C54A H54F 109.5 . . ?
H54D C54A H54F 109.5 . . ?
H54E C54A H54F 109.5 . . ?
C53A C55A H55D 109.5 . . ?
C53A C55A H55E 109.5 . . ?
H55D C55A H55E 109.5 . . ?
C53A C55A H55F 109.5 . . ?
H55D C55A H55F 109.5 . . ?
H55E C55A H55F 109.5 . . ?
C57A C56A C58A 112.0(19) . . ?
C57A C56A C48A 110.4(16) . . ?
C58A C56A C48A 112.4(16) . . ?
C57A C56A H56A 107.2 . . ?
C58A C56A H56A 107.2 . . ?
C48A C56A H56A 107.2 . . ?
C56A C57A H57D 109.5 . . ?
C56A C57A H57E 109.5 . . ?
H57D C57A H57E 109.5 . . ?
C56A C57A H57F 109.5 . . ?
H57D C57A H57F 109.5 . . ?
H57E C57A H57F 109.5 . . ?
C56A C58A H58D 109.5 . . ?
C56A C58A H58E 109.5 . . ?
H58D C58A H58E 109.5 . . ?
C56A C58A H58F 109.5 . . ?
H58D C58A H58F 109.5 . . ?
H58E C58A H58F 109.5 . . ?
C59A N4A P4A 120.7(11) . . ?
C59A N4A P3A 120.5(11) . . ?
P4A N4A P3A 117.9(9) . . ?
C60A C59A C64A 120.0 . . ?
C60A C59A N4A 120.3(8) . . ?
C64A C59A N4A 119.7(8) . . ?
C59A C60A C61A 120.0 . . ?
C59A C60A C68A 122.2(9) . . ?
C61A C60A C68A 117.8(9) . . ?
C62A C61A C60A 120.0 . . ?
C62A C61A H61A 120.0 . . ?
C60A C61A H61A 120.0 . . ?
C61A C62A C63A 120.0 . . ?
C61A C62A H62A 120.0 . . ?
C63A C62A H62A 120.0 . . ?
C64A C63A C62A 120.0 . . ?
C64A C63A H63A 120.0 . . ?
C62A C63A H63A 120.0 . . ?
C63A C64A C59A 120.0 . . ?
C63A C64A C65A 118.6(9) . . ?
C59A C64A C65A 121.0(10) . . ?
C64A C65A C66A 112.4(14) . . ?
C64A C65A C67A 106.5(14) . . ?
C66A C65A C67A 114.1(16) . . ?
C64A C65A H65A 107.9 . . ?
C66A C65A H65A 107.9 . . ?
C67A C65A H65A 107.9 . . ?
C65A C66A H66D 109.5 . . ?
C65A C66A H66E 109.5 . . ?
H66D C66A H66E 109.5 . . ?
C65A C66A H66F 109.5 . . ?
H66D C66A H66F 109.5 . . ?
H66E C66A H66F 109.5 . . ?
C65A C67A H67D 109.5 . . ?
C65A C67A H67E 109.5 . . ?
H67D C67A H67E 109.5 . . ?
C65A C67A H67F 109.5 . . ?
H67D C67A H67F 109.5 . . ?
H67E C67A H67F 109.5 . . ?
C60A C68A C70A 106.6(14) . . ?
C60A C68A C69A 111.1(13) . . ?
C70A C68A C69A 115.0(15) . . ?
C60A C68A H68A 108.0 . . ?
C70A C68A H68A 108.0 . . ?
C69A C68A H68A 108.0 . . ?
C68A C69A H69D 109.5 . . ?
C68A C69A H69E 109.5 . . ?
H69D C69A H69E 109.5 . . ?
C68A C69A H69F 109.5 . . ?
H69D C69A H69F 109.5 . . ?
H69E C69A H69F 109.5 . . ?
C68A C70A H70D 109.5 . . ?
C68A C70A H70E 109.5 . . ?
H70D C70A H70E 109.5 . . ?
C68A C70A H70F 109.5 . . ?
H70D C70A H70F 109.5 . . ?
H70E C70A H70F 109.5 . . ?
N4 P4 C71 116.2(7) . . ?
N4 P4 C75 115.2(5) . . ?
C71 P4 C75 92.2(6) . . ?
N4 P4 Hg1 105.4(4) . . ?
C71 P4 Hg1 117.2(6) . . ?
C75 P4 Hg1 110.5(4) . . ?
C72 C71 P4 124.4(13) . . ?
C72 C71 H71A 106.2 . . ?
P4 C71 H71A 106.2 . . ?
C72 C71 H71B 106.2 . . ?
P4 C71 H71B 106.2 . . ?
H71A C71 H71B 106.4 . . ?
C71 C72 C73 118.1(17) . . ?
C71 C72 H72A 107.8 . . ?
C73 C72 H72A 107.8 . . ?
C71 C72 H72B 107.8 . . ?
C73 C72 H72B 107.8 . . ?
H72A C72 H72B 107.1 . . ?
C72 C73 C74 108(2) . . ?
C72 C73 H73A 110.0 . . ?
C74 C73 H73A 110.0 . . ?
C72 C73 H73B 110.0 . . ?
C74 C73 H73B 110.0 . . ?
H73A C73 H73B 108.4 . . ?
C73 C74 H74A 109.5 . . ?
C73 C74 H74B 109.5 . . ?
H74A C74 H74B 109.5 . . ?
C73 C74 H74C 109.5 . . ?
H74A C74 H74C 109.5 . . ?
H74B C74 H74C 109.5 . . ?
C76 C75 C80 120.0 . . ?
C76 C75 P4 123.5(5) . . ?
C80 C75 P4 116.4(5) . . ?
C75 C76 C77 120.0 . . ?
C75 C76 H76 120.0 . . ?
C77 C76 H76 120.0 . . ?
C78 C77 C76 120.0 . . ?
C78 C77 H77 120.0 . . ?
C76 C77 H77 120.0 . . ?
C79 C78 C77 120.0 . . ?
C79 C78 H78 120.0 . . ?
C77 C78 H78 120.0 . . ?
C78 C79 C80 120.0 . . ?
C78 C79 H79 120.0 . . ?
C80 C79 H79 120.0 . . ?
C79 C80 C75 120.0 . . ?
C79 C80 H80 120.0 . . ?
C75 C80 H80 120.0 . . ?
N4A P4A C71A 97.1(6) . . ?
N4A P4A C75B 93.6(8) . . ?
C71A P4A C75B 121.1(7) . . ?
N4A P4A Hg1 102.7(6) . . ?
C71A P4A Hg1 125.7(3) . . ?
C75B P4A Hg1 107.5(8) . . ?
C76A C71A C72A 120.0 . . ?
C76A C71A P4A 122.2 . . ?
C72A C71A P4A 115.4 . . ?
C71A C72A C73A 120.0 . . ?
C71A C72A H72D 120.0 . . ?
C73A C72A H72D 120.0 . . ?
C74A C73A C72A 120.0 . . ?
C74A C73A H73D 120.0 . . ?
C72A C73A H73D 120.0 . . ?
C73A C74A C75A 120.0 . . ?
C73A C74A H74D 120.0 . . ?
C75A C74A H74D 120.0 . . ?
C74A C75A C76A 120.0 . . ?
C74A C75A H75A 120.0 . . ?
C76A C75A H75A 120.0 . . ?
C71A C76A C75A 120.0 . . ?
C71A C76A H76A 120.0 . . ?
C75A C76A H76A 120.0 . . ?
C76B C75B P4A 98.0(11) . . ?
C76B C75B H75C 112.2 . . ?
P4A C75B H75C 112.2 . . ?
C76B C75B H75D 112.2 . . ?
P4A C75B H75D 112.2 . . ?
H75C C75B H75D 109.8 . . ?
C79B C76B C75B 113.9(18) . . ?
C79B C76B H76C 108.8 . . ?
C75B C76B H76C 108.8 . . ?
C79B C76B H76D 108.8 . . ?
C75B C76B H76D 108.8 . . ?
H76C C76B H76D 107.7 . . ?
C76B C79B C80B 113(2) . . ?
C76B C79B H79C 109.0 . . ?
C80B C79B H79C 109.0 . . ?
C76B C79B H79D 109.0 . . ?
C80B C79B H79D 109.0 . . ?
H79C C79B H79D 107.8 . . ?
C79B C80B H80C 109.5 . . ?
C79B C80B H80D 109.5 . . ?
H80C C80B H80D 109.5 . . ?
C79B C80B H80E 109.5 . . ?
H80C C80B H80E 109.5 . . ?
H80D C80B H80E 109.5 . . ?

loop_
_geom_bond_atom_site_label_1
_geom_bond_atom_site_label_2
_geom_bond_distance
_geom_bond_site_symmetry_2
_geom_bond_publ_flag
Hg1 P4 2.453(6) . ?
Hg1 P2 2.4742(16) . ?
Hg1 S2A 2.50(3) . ?
Hg1 S1 2.5501(14) . ?
Hg1 P4A 2.583(8) . ?
Hg1 S2 2.613(16) . ?
N1 C7 1.371(7) . ?
N1 P1 1.512(5) . ?
N2 C19 1.463(7) . ?
N2 P2 1.664(4) . ?
N2 P1 1.733(4) . ?
P1 C1 1.789(5) . ?
P1 C1A 1.912(16) . ?
P1 S1 2.026(2) . ?
P2 C37A 1.739(11) . ?
P2 C31 1.796(6) . ?
P2 C31A 1.844(15) . ?
P2 C37 1.908(12) . ?
C1 C2 1.3900 . ?
C1 C6 1.3900 . ?
C2 C3 1.3900 . ?
C2 H2 0.9500 . ?
C3 C4 1.3900 . ?
C3 H3 0.9500 . ?
C4 C5 1.3900 . ?
C4 H4 0.9500 . ?
C5 C6 1.3900 . ?
C5 H5 0.9500 . ?
C6 H6 0.9500 . ?
C1A C2A 1.36(2) . ?
C1A C6A 1.39(3) . ?
C2A C3A 1.50(3) . ?
C2A H2A 0.9500 . ?
C3A C4A 1.33(3) . ?
C3A H3A 0.9500 . ?
C4A C5A 1.34(3) . ?
C4A H4A 0.9500 . ?
C5A C6A 1.40(2) . ?
C5A H5A 0.9500 . ?
C6A H6A 0.9500 . ?
C7 C8 1.405(8) . ?
C7 C12 1.415(8) . ?
C8 C9 1.352(9) . ?
C8 C16A 1.525(17) . ?
C8 C16 1.541(15) . ?
C9 C10 1.372(10) . ?
C9 H9 0.9500 . ?
C10 C11 1.372(10) . ?
C10 H10 0.9500 . ?
C11 C12 1.346(9) . ?
C11 H11 0.9500 . ?
C12 C13 1.518(9) . ?
C13 C14 1.530(9) . ?
C13 C15 1.553(9) . ?
C13 H13 1.0000 . ?
C14 H14A 0.9800 . ?
C14 H14B 0.9800 . ?
C14 H14C 0.9800 . ?
C15 H15A 0.9800 . ?
C15 H15B 0.9800 . ?
C15 H15C 0.9800 . ?
C16 C17 1.56(2) . ?
C16 C18 1.57(2) . ?
C16 H16 1.0000 . ?
C17 H17A 0.9800 . ?
C17 H17B 0.9800 . ?
C17 H17C 0.9800 . ?
C18 H18A 0.9800 . ?
C18 H18B 0.9800 . ?
C18 H18C 0.9800 . ?
C16A C18A 1.48(2) . ?
C16A C17A 1.52(2) . ?
C16A H16A 1.0000 . ?
C17A H17D 0.9800 . ?
C17A H17E 0.9800 . ?
C17A H17F 0.9800 . ?
C18A H18D 0.9800 . ?
C18A H18E 0.9800 . ?
C18A H18F 0.9800 . ?
C19 C20 1.393(9) . ?
C19 C24 1.405(9) . ?
C20 C21 1.412(9) . ?
C20 C28 1.503(9) . ?
C21 C22 1.361(12) . ?
C21 H21 0.9500 . ?
C22 C23 1.357(12) . ?
C22 H22 0.9500 . ?
C23 C24 1.411(9) . ?
C23 H23 0.9500 . ?
C24 C25 1.494(10) . ?
C25 C27 1.493(12) . ?
C25 C26 1.526(11) . ?
C25 H25 1.0000 . ?
C26 H26A 0.9800 . ?
C26 H26B 0.9800 . ?
C26 H26C 0.9800 . ?
C27 H27A 0.9800 . ?
C27 H27B 0.9800 . ?
C27 H27C 0.9800 . ?
C28 C29 1.504(10) . ?
C28 C30 1.530(10) . ?
C28 H28 1.0000 . ?
C29 H29A 0.9800 . ?
C29 H29B 0.9800 . ?
C29 H29C 0.9800 . ?
C30 H30A 0.9800 . ?
C30 H30B 0.9800 . ?
C30 H30C 0.9800 . ?
C31 C32 1.3900 . ?
C31 C36 1.3900 . ?
C32 C33 1.3900 . ?
C32 H32 0.9500 . ?
C33 C34 1.3900 . ?
C33 H33 0.9500 . ?
C34 C35 1.3900 . ?
C34 H34 0.9500 . ?
C35 C36 1.3900 . ?
C35 H35 0.9500 . ?
C36 H36 0.9500 . ?
C37 C38 1.462(17) . ?
C37 H37A 0.9900 . ?
C37 H37B 0.9900 . ?
C38 C39 1.557(19) . ?
C38 H38A 0.9900 . ?
C38 H38B 0.9900 . ?
C39 C40 1.41(2) . ?
C39 H39A 0.9900 . ?
C39 H39B 0.9900 . ?
C40 H40A 0.9800 . ?
C40 H40B 0.9800 . ?
C40 H40C 0.9800 . ?
C31A C32A 1.39(2) . ?
C31A H31A 0.9900 . ?
C31A H31B 0.9900 . ?
C32A C33A 1.55(2) . ?
C32A H32A 0.9900 . ?
C32A H32B 0.9900 . ?
C33A C34A 1.56(3) . ?
C33A H33A 0.9900 . ?
C33A H33B 0.9900 . ?
C34A H34A 0.9800 . ?
C34A H34B 0.9800 . ?
C34A H34C 0.9800 . ?
C37A C38A 1.3900 . ?
C37A C42B 1.3900 . ?
C38A C39A 1.3900 . ?
C38A H38C 0.9500 . ?
C39A C40B 1.3900 . ?
C39A H39C 0.9500 . ?
C40B C41B 1.3900 . ?
C40B H40D 0.9500 . ?
C41B C42B 1.3900 . ?
C41B H41B 0.9500 . ?
C42B H42B 0.9500 . ?
C34B H34D 0.9800 . ?
C34B H34E 0.9800 . ?
C34B H34F 0.9800 . ?
S2 P3 1.904(17) . ?
P3 N3 1.523(13) . ?
P3 N4 1.741(12) . ?
P3 C41 1.836(11) . ?
C41 C42 1.3900 . ?
C41 C46 1.3900 . ?
C42 C43 1.3900 . ?
C42 H42 0.9500 . ?
C43 C44 1.3900 . ?
C43 H43 0.9500 . ?
C44 C45 1.3900 . ?
C44 H44 0.9500 . ?
C45 C46 1.3900 . ?
C45 H45 0.9500 . ?
C46 H46 0.9500 . ?
N3 C47 1.374(14) . ?
C47 C52 1.405(15) . ?
C47 C48 1.406(18) . ?
C48 C49 1.434(17) . ?
C48 C56 1.539(18) . ?
C49 C50 1.375(19) . ?
C49 H49 0.9500 . ?
C50 C51 1.45(2) . ?
C50 H50 0.9500 . ?
C51 C52 1.366(17) . ?
C51 H51 0.9500 . ?
C52 C53 1.491(17) . ?
C53 C55 1.501(19) . ?
C53 C54 1.571(19) . ?
C53 H53 1.0000 . ?
C54 H54A 0.9800 . ?
C54 H54B 0.9800 . ?
C54 H54C 0.9800 . ?
C55 H55A 0.9800 . ?
C55 H55B 0.9800 . ?
C55 H55C 0.9800 . ?
C56 C57 1.48(2) . ?
C56 C58 1.486(18) . ?
C56 H56 1.0000 . ?
C57 H57A 0.9800 . ?
C57 H57B 0.9800 . ?
C57 H57C 0.9800 . ?
C58 H58A 0.9800 . ?
C58 H58B 0.9800 . ?
C58 H58C 0.9800 . ?
N4 C59 1.445(10) . ?
N4 P4 1.712(12) . ?
C59 C60 1.3900 . ?
C59 C64 1.3900 . ?
C60 C61 1.3900 . ?
C60 C68 1.510(13) . ?
C61 C62 1.3900 . ?
C61 H61 0.9500 . ?
C62 C63 1.3900 . ?
C62 H62 0.9500 . ?
C63 C64 1.3900 . ?
C63 H63 0.9500 . ?
C64 C65 1.551(14) . ?
C65 C66 1.46(2) . ?
C65 C67 1.56(2) . ?
C65 H65 1.0000 . ?
C66 H66A 0.9800 . ?
C66 H66B 0.9800 . ?
C66 H66C 0.9800 . ?
C67 H67A 0.9800 . ?
C67 H67B 0.9800 . ?
C67 H67C 0.9800 . ?
C68 C70 1.521(16) . ?
C68 C69 1.55(2) . ?
C68 H68 1.0000 . ?
C69 H69A 0.9800 . ?
C69 H69B 0.9800 . ?
C69 H69C 0.9800 . ?
C70 H70A 0.9800 . ?
C70 H70B 0.9800 . ?
C70 H70C 0.9800 . ?
S2A P3A 2.17(3) . ?
P3A N3A 1.54(2) . ?
P3A C41A 1.747(16) . ?
P3A N4A 1.79(2) . ?
C41A C42A 1.3900 . ?
C41A C46A 1.3900 . ?
C42A C43A 1.3900 . ?
C42A H42A 0.9500 . ?
C43A C44A 1.3900 . ?
C43A H43A 0.9500 . ?
C44A C45A 1.3900 . ?
C44A H44A 0.9500 . ?
C45A C46A 1.3900 . ?
C45A H45A 0.9500 . ?
C46A H46A 0.9500 . ?
N3A C47A 1.382(19) . ?
C47A C52A 1.39(2) . ?
C47A C48A 1.50(2) . ?
C48A C49A 1.38(2) . ?
C48A C56A 1.53(3) . ?
C49A C50A 1.39(2) . ?
C49A H49A 0.9500 . ?
C50A C51A 1.50(3) . ?
C50A H50A 0.9500 . ?
C51A C52A 1.33(2) . ?
C51A H51A 0.9500 . ?
C52A C53A 1.54(2) . ?
C53A C54A 1.49(2) . ?
C53A C55A 1.59(3) . ?
C53A H53A 1.0000 . ?
C54A H54D 0.9800 . ?
C54A H54E 0.9800 . ?
C54A H54F 0.9800 . ?
C55A H55D 0.9800 . ?
C55A H55E 0.9800 . ?
C55A H55F 0.9800 . ?
C56A C57A 1.43(3) . ?
C56A C58A 1.51(3) . ?
C56A H56A 1.0000 . ?
C57A H57D 0.9800 . ?
C57A H57E 0.9800 . ?
C57A H57F 0.9800 . ?
C58A H58D 0.9800 . ?
C58A H58E 0.9800 . ?
C58A H58F 0.9800 . ?
N4A C59A 1.456(15) . ?
N4A P4A 1.669(16) . ?
C59A C60A 1.3900 . ?
C59A C64A 1.3900 . ?
C60A C61A 1.3900 . ?
C60A C68A 1.512(18) . ?
C61A C62A 1.3900 . ?
C61A H61A 0.9500 . ?
C62A C63A 1.3900 . ?
C62A H62A 0.9500 . ?
C63A C64A 1.3900 . ?
C63A H63A 0.9500 . ?
C64A C65A 1.442(17) . ?
C65A C66A 1.54(2) . ?
C65A C67A 1.64(3) . ?
C65A H65A 1.0000 . ?
C66A H66D 0.9800 . ?
C66A H66E 0.9800 . ?
C66A H66F 0.9800 . ?
C67A H67D 0.9800 . ?
C67A H67E 0.9800 . ?
C67A H67F 0.9800 . ?
C68A C70A 1.59(3) . ?
C68A C69A 1.60(3) . ?
C68A H68A 1.0000 . ?
C69A H69D 0.9800 . ?
C69A H69E 0.9800 . ?
C69A H69F 0.9800 . ?
C70A H70D 0.9800 . ?
C70A H70E 0.9800 . ?
C70A H70F 0.9800 . ?
P4 C71 1.890(11) . ?
P4 C75 1.921(10) . ?
C71 C72 1.339(18) . ?
C71 H71A 0.9900 . ?
C71 H71B 0.9900 . ?
C72 C73 1.51(2) . ?
C72 H72A 0.9900 . ?
C72 H72B 0.9900 . ?
C73 C74 1.54(3) . ?
C73 H73A 0.9900 . ?
C73 H73B 0.9900 . ?
C74 H74A 0.9800 . ?
C74 H74B 0.9800 . ?
C74 H74C 0.9800 . ?
C75 C76 1.3900 . ?
C75 C80 1.3900 . ?
C76 C77 1.3900 . ?
C76 H76 0.9500 . ?
C77 C78 1.3900 . ?
C77 H77 0.9500 . ?
C78 C79 1.3900 . ?
C78 H78 0.9500 . ?
C79 C80 1.3900 . ?
C79 H79 0.9500 . ?
C80 H80 0.9500 . ?
P4A C71A 1.7072 . ?
P4A C75B 1.772(15) . ?
C71A C76A 1.3898 . ?
C71A C72A 1.3900 . ?
C72A C73A 1.3901 . ?
C72A H72D 0.9500 . ?
C73A C74A 1.3899 . ?
C73A H73D 0.9500 . ?
C74A C75A 1.3899 . ?
C74A H74D 0.9500 . ?
C75A C76A 1.3904 . ?
C75A H75A 0.9500 . ?
C76A H76A 0.9500 . ?
C75B C76B 1.65(2) . ?
C75B H75C 0.9900 . ?
C75B H75D 0.9900 . ?
C76B C79B 1.37(3) . ?
C76B H76C 0.9900 . ?
C76B H76D 0.9900 . ?
C79B C80B 1.52(3) . ?
C79B H79C 0.9900 . ?
C79B H79D 0.9900 . ?
C80B H80C 0.9800 . ?
C80B H80D 0.9800 . ?
C80B H80E 0.9800 . ?
